data_4134974
loop_
_publ_author_name
'Asada, Takahiro'
'Hoshimoto, Yoichi'
'Ogoshi, Sensuke'

_publ_section_title
;
 Rotation-Triggered Transmetalation on a Heterobimetallic Cu/Al
 <i>N</i>-Phosphine-Oxide-Substituted Imidazolylidene Complex.
;
_journal_issue 21
_journal_name_full 'Journal of the American Chemical Society'
_journal_page_first 9772
_journal_page_last 9784
_journal_paper_doi 10.1021/jacs.0c03252
_journal_volume 142
_journal_year 2020
_chemical_formula_moiety 'C45 H48 Al Cu F15 N2 O2 P'
_chemical_formula_sum 'C45 H48 Al Cu F15 N2 O2 P'
_chemical_formula_weight 1055.37
_space_group_crystal_system triclinic
_space_group_IT_number 2
_space_group_name_Hall '-P 1'
_space_group_name_H-M_alt 'P -1'
_symmetry_Int_Tables_number 2
_atom_sites_solution_primary dual
_audit_creation_date 2019-06-12
_audit_creation_method
;
Olex2 1.2
(compiled 2018.05.29 svn.r3508 for OlexSys, GUI svn.r5506)
;
_cell_angle_alpha 102.2940(10)
_cell_angle_beta 98.9510(10)
_cell_angle_gamma 108.8730(10)
_cell_formula_units_Z 2
_cell_length_a 10.73790(10)
_cell_length_b 13.4792(2)
_cell_length_c 21.5394(2)
_cell_measurement_reflns_used 18867
_cell_measurement_temperature 123.15
_cell_measurement_theta_max 73.6600
_cell_measurement_theta_min 3.6190
_cell_volume 2796.08(6)
_computing_cell_refinement 'CrysAlisPro 1.171.40.43a (Rigaku OD, 2019)'
_computing_data_collection 'CrysAlisPro 1.171.40.43a (Rigaku OD, 2019)'
_computing_data_reduction 'CrysAlisPro 1.171.40.43a (Rigaku OD, 2019)'
_computing_molecular_graphics 'Olex2 (Dolomanov et al., 2009)'
_computing_publication_material 'Olex2 (Dolomanov et al., 2009)'
_computing_structure_refinement 'olex2.refine (Bourhis et al., 2015)'
_computing_structure_solution 'ShelXT (Sheldrick, 2015)'
_diffrn_ambient_temperature 123.15
_diffrn_detector 'CCD plate'
_diffrn_detector_area_resol_mean 10.0000
_diffrn_detector_type HyPix
_diffrn_measured_fraction_theta_full 0.9975
_diffrn_measured_fraction_theta_max 0.9975
_diffrn_measurement_details
;
List of Runs (angles in degrees, time in seconds):

  # Type    Start    End  Width  t~exp~   \w     \q     \k     \f   Frames
--------------------------------------------------------------------------
  1  \w    -66.00  25.00   0.50    0.06    --  -42.80  99.00  70.00  182
  2  \w     32.00  59.00   0.50    0.06    --   42.80 -99.00 -36.00   54
  3  \w     92.00 118.00   0.50    0.24    --   76.50  99.00  70.00   52
  4  \w     31.00  56.00   0.50    0.24    --   76.50 -99.00 -36.00   50
  5  \w    -70.00 -37.00   0.50    0.24    -- -106.00  99.00  70.00   66
  6  \w   -127.00 -92.00   0.50    0.24    -- -106.00 -99.00 -36.00   70
  7  \w   -116.00 -85.00   0.50    0.06    --  -42.80-125.00-150.00   62
  8  \w    -94.00 -11.00   0.50    0.06    --  -42.80 125.00  90.00  166
  9  \w     71.00  99.00   0.50    0.06    --   42.80 125.00 -90.00   56
 10  \w    -34.00  61.00   0.50    0.06    --   42.80 -37.00   0.00  190
 11  \w    -28.00  65.00   0.50    0.06    --   42.80 -57.00 -90.00  186
 12  \w     72.00 117.00   0.50    0.06    --   42.80 125.00  90.00   90
 13  \w     82.00 108.00   0.50    0.06    --   42.80 125.00  30.00   52
 14  \w     71.00 123.00   0.50    0.24    --   76.50 125.00   0.00  104
 15  \w   -166.00 -78.00   0.50    0.24    -- -106.00 -77.00 120.00  176
 16  \w    -82.00 -33.00   0.50    0.24    -- -106.00 125.00 -30.00   98
 17  \w   -143.00-101.00   0.50    0.24    -- -106.00 -57.00-120.00   84
 18  \w   -117.00 -57.00   0.50    0.24    -- -106.00 125.00 120.00  120
 19  \w   -123.00 -85.00   0.50    0.24    -- -106.00 -37.00-180.00   76
 20  \w   -116.00 -71.00   0.50    0.24    -- -106.00 125.00-180.00   90
 21  \w   -177.00-102.00   0.50    0.24    -- -106.00-125.00-150.00  150
 22  \w   -143.00 -83.00   0.50    0.24    -- -106.00 -99.00-180.00  120
 23  \w   -116.00 -90.00   0.50    0.24    -- -106.00 -37.00   0.00   52
 24  \w   -175.00-144.00   0.50    0.24    -- -106.00 -37.00   0.00   62
 25  \w   -109.00 -32.00   0.50    0.24    -- -106.00 125.00  30.00  154
 26  \w   -116.00 -49.00   0.50    0.24    -- -106.00 125.00 -90.00  134
 27  \w   -176.00-132.00   0.50    0.24    -- -106.00 -99.00 150.00   88
 28  \w   -112.00 -87.00   0.50    0.24    -- -106.00 -99.00 150.00   50
 29  \w    -82.00 -33.00   0.50    0.24    -- -106.00  77.00-150.00   98
 30  \w   -117.00 -33.00   0.50    0.24    -- -106.00 125.00   0.00  168
 31  \w    -59.00 -33.00   0.50    0.24    -- -106.00 125.00-180.00   52
 32  \w   -135.00 -91.00   0.50    0.24    -- -106.00  77.00-150.00   88
 33  \w    -97.00 -71.00   0.50    0.24    -- -106.00-125.00-150.00   52
 34  \w   -134.00 -32.00   0.50    0.24    -- -106.00  77.00 -90.00  204
 35  \w   -128.00-103.00   0.50    0.24    -- -106.00  37.00  60.00   50
 36  \w    -67.00 -41.00   0.50    0.24    -- -106.00  37.00  60.00   52
 37  \w   -176.00 -91.00   0.50    0.24    -- -106.00 -37.00  30.00  170
;
_diffrn_measurement_device 'four-circle diffractometer'
_diffrn_measurement_device_type 'XtaLAB Synergy, Single source at offset/far, HyPix'
_diffrn_measurement_method '\w scans'
_diffrn_orient_matrix_type 'CrysAlisPro convention (1999,Acta A55,543-557)'
_diffrn_orient_matrix_UB_11 0.0021248000
_diffrn_orient_matrix_UB_12 -0.0627489000
_diffrn_orient_matrix_UB_13 -0.0683025000
_diffrn_orient_matrix_UB_21 0.0351964000
_diffrn_orient_matrix_UB_22 0.1064528000
_diffrn_orient_matrix_UB_23 -0.0206626000
_diffrn_orient_matrix_UB_31 0.1522682000
_diffrn_orient_matrix_UB_32 0.0240089000
_diffrn_orient_matrix_UB_33 0.0245348000
_diffrn_radiation_monochromator mirror
_diffrn_radiation_probe x-ray
_diffrn_radiation_type 'Cu K\a'
_diffrn_radiation_wavelength 1.54184
_diffrn_reflns_av_R_equivalents 0.0416
_diffrn_reflns_av_unetI/netI 0.0415
_diffrn_reflns_limit_h_max 12
_diffrn_reflns_limit_h_min -10
_diffrn_reflns_limit_k_max 16
_diffrn_reflns_limit_k_min -16
_diffrn_reflns_limit_l_max 25
_diffrn_reflns_limit_l_min -25
_diffrn_reflns_number 31944
_diffrn_reflns_theta_full 68.2494
_diffrn_reflns_theta_max 68.25
_diffrn_reflns_theta_min 3.65
_diffrn_source 'micro-focus sealed X-ray tube'
_diffrn_source_type 'PhotonJet (Cu) X-ray Source'
_exptl_absorpt_coefficient_mu 1.722
_exptl_absorpt_correction_T_max 1.00000
_exptl_absorpt_correction_T_min 0.86417
_exptl_absorpt_correction_type multi-scan
_exptl_absorpt_process_details
;
CrysAlisPro 1.171.40.43a (Rigaku Oxford Diffraction, 2019)
Empirical absorption correction using spherical harmonics,
 implemented in SCALE3 ABSPACK scaling algorithm.
;
_exptl_crystal_colour colourless
_exptl_crystal_colour_primary colourless
_exptl_crystal_density_diffrn 1.2534
_exptl_crystal_description block
_exptl_crystal_F_000 1081.2734
_exptl_crystal_size_max 0.3
_exptl_crystal_size_mid 0.2
_exptl_crystal_size_min 0.1
_refine_diff_density_max 0.6995
_refine_diff_density_min -0.4367
_refine_diff_density_rms 0.0642
_refine_ls_d_res_high 0.8300
_refine_ls_d_res_low 12.1077
_refine_ls_goodness_of_fit_ref 1.0271
_refine_ls_hydrogen_treatment constr
_refine_ls_matrix_type full
_refine_ls_number_constraints 68
_refine_ls_number_parameters 617
_refine_ls_number_reflns 10211
_refine_ls_number_restraints 0
_refine_ls_restrained_S_all 1.0271
_refine_ls_R_factor_all 0.0456
_refine_ls_R_factor_gt 0.0426
_refine_ls_shift/su_max 0.0001
_refine_ls_shift/su_mean 0.0000
_refine_ls_structure_factor_coef Fsqd
_refine_ls_weighting_details 'w=1/[\s^2^(Fo^2^)+(0.0743P)^2^+1.1343P] where P=(Fo^2^+2Fc^2^)/3'
_refine_ls_weighting_scheme calc
_refine_ls_wR_factor_gt 0.1218
_refine_ls_wR_factor_ref 0.1247
_reflns_Friedel_coverage 0.0
_reflns_limit_h_max 12
_reflns_limit_h_min -12
_reflns_limit_k_max 15
_reflns_limit_k_min -16
_reflns_limit_l_max 25
_reflns_limit_l_min 0
_reflns_number_gt 9170
_reflns_number_total 10211
_reflns_threshold_expression I>=2u(I)
_cod_data_source_file ja0c03252_si_002.cif
_cod_data_source_block 2b
_cod_depositor_comments 'Adding full bibliography for 4134972--4134984.cif.'
_cod_database_code 4134974
_chemical_oxdiff_formula 'C45 H49 Al1 Cu1 F15 N2 O2 P1'
_reflns_odcompleteness_completeness 99.94
_reflns_odcompleteness_iscentric 1
_reflns_odcompleteness_theta 68.13
_olex2_refinement_description
;
1. Fixed Uiso
 At 1.2 times of:
  All C(H) groups, All C(H,H) groups
 At 1.5 times of:
  All C(H,H,H) groups
2.a Ternary CH refined with riding coordinates:
 C23(H23), C26(H26)
2.b Secondary CH2 refined with riding coordinates:
 C9(H9a,H9b), C10(H10a,H10b)
2.c Aromatic/amide H refined with riding coordinates:
 C4(H4), C6(H6), C5(H5)
2.d Idealised Me refined as rotating group:
 C15(H15a,H15b,H15c), C25(H25a,H25b,H25c), C24(H24a,H24b,H24c), C20(H20a,H20b,
 H20c), C18(H18a,H18b,H18c), C19(H19a,H19b,H19c), C16(H16a,H16b,H16c), C65(H65a,
 H65b,H65c), C21(H21a,H21b,H21c), C66(H66a,H66b,H66c), C67(H67a,H67b,H67c),
 C28(H28a,H28b,H28c), C27(H27a,H27b,H27c)
;
_olex2_submission_special_instructions 'No special instructions were received'
_oxdiff_exptl_absorpt_empirical_details
;
Empirical correction (ABSPACK) includes:
- Absorption correction using spherical harmonics
- Frame scaling
;
_oxdiff_exptl_absorpt_empirical_full_max 1.668
_oxdiff_exptl_absorpt_empirical_full_min 0.605

loop_
_space_group_symop_id
_space_group_symop_operation_xyz
1 x,y,z
2 -x,-y,-z

loop_
_atom_site_label
_atom_site_type_symbol
_atom_site_fract_x
_atom_site_fract_y
_atom_site_fract_z
_atom_site_U_iso_or_equiv
_atom_site_adp_type
_atom_site_occupancy
_atom_site_refinement_flags_posn
Cu1 Cu 0.87075(3) 0.74793(2) 0.110229(13) 0.02956(9) Uani 1.000000 .
P13 P 0.71834(5) 0.69047(4) 0.25038(2) 0.02531(11) Uani 1.000000 .
Al29 Al 0.59147(5) 0.75615(4) 0.37447(3) 0.02809(13) Uani 1.000000 .
F40 F 0.53037(12) 0.78419(11) 0.51052(6) 0.0420(3) Uani 1.000000 .
F49 F 1.18227(14) 0.57209(11) -0.06974(7) 0.0487(3) Uani 1.000000 .
F50 F 1.27805(13) 0.63689(12) 0.06131(7) 0.0489(3) Uani 1.000000 .
F47 F 1.13995(14) 0.71538(13) 0.14011(6) 0.0511(3) Uani 1.000000 .
F48 F 0.79531(13) 0.65182(13) -0.04661(6) 0.0487(3) Uani 1.000000 .
O22 O 0.68459(13) 0.72260(10) 0.31568(6) 0.0277(3) Uani 1.000000 .
F37 F 0.68627(16) 0.85363(13) 0.63335(6) 0.0541(3) Uani 1.000000 .
F38 F 0.92432(13) 0.85705(12) 0.42923(6) 0.0490(3) Uani 1.000000 .
F51 F 0.93840(15) 0.57846(14) -0.12367(6) 0.0572(4) Uani 1.000000 .
F62 F 0.26543(13) 0.64087(11) 0.31238(8) 0.0519(3) Uani 1.000000 .
F60 F 0.62146(13) 0.56631(11) 0.42789(8) 0.0518(3) Uani 1.000000 .
F39 F 1.07720(14) 0.92232(13) 0.55201(8) 0.0588(4) Uani 1.000000 .
O63 O 0.52537(15) 0.84161(12) 0.34717(7) 0.0366(3) Uani 1.000000 .
F76 F 0.44175(17) 0.38078(13) 0.43429(9) 0.0640(4) Uani 1.000000 .
N11 N 0.75486(15) 0.80551(12) 0.22590(7) 0.0261(3) Uani 1.000000 .
N8 N 0.80920(16) 0.92528(12) 0.17115(7) 0.0282(3) Uani 1.000000 .
F36 F 0.95887(16) 0.92303(13) 0.65475(7) 0.0611(4) Uani 1.000000 .
F59 F 0.08847(14) 0.45353(13) 0.31658(11) 0.0724(5) Uani 1.000000 .
F58 F 0.17159(17) 0.32127(13) 0.37751(10) 0.0712(5) Uani 1.000000 .
C3 C 0.72727(19) 0.93186(15) 0.06042(9) 0.0297(4) Uani 1.000000 .
C42 C 0.9606(2) 0.68727(15) 0.05076(9) 0.0309(4) Uani 1.000000 .
C2 C 0.83305(19) 0.96959(15) 0.11666(9) 0.0278(4) Uani 1.000000 .
C45 C 1.1095(2) 0.60835(16) -0.03153(10) 0.0350(4) Uani 1.000000 .
C12 C 0.80395(17) 0.82641(15) 0.17294(9) 0.0266(4) Uani 1.000000 .
C43 C 0.9161(2) 0.65021(16) -0.01667(10) 0.0332(4) Uani 1.000000 .
C41 C 1.0842(2) 0.68120(16) 0.07429(9) 0.0339(4) Uani 1.000000 .
C46 C 1.1591(2) 0.64259(16) 0.03566(10) 0.0339(4) Uani 1.000000 .
C23 C 0.58996(19) 0.84388(16) 0.05334(10) 0.0329(4) Uani 1.000000 .
H23 H 0.59450(19) 0.81950(16) 0.09407(10) 0.0395(5) Uiso 1.000000 R
C4 C 0.7504(2) 0.97983(17) 0.01011(10) 0.0337(4) Uani 1.000000 .
H4 H 0.6811(2) 0.95560(17) -0.02905(10) 0.0404(5) Uiso 1.000000 R
C7 C 0.95851(19) 1.05278(16) 0.12434(9) 0.0320(4) Uani 1.000000 .
C33 C 0.7197(2) 0.81718(16) 0.46394(9) 0.0327(4) Uani 1.000000 .
C44 C 0.9871(2) 0.61201(17) -0.05797(10) 0.0361(4) Uani 1.000000 .
C9 C 0.7502(2) 0.97663(16) 0.22065(10) 0.0354(4) Uani 1.000000 .
H9a H 0.8109(2) 1.05301(16) 0.24392(10) 0.0425(5) Uiso 1.000000 R
H9b H 0.6603(2) 0.97544(16) 0.20038(10) 0.0425(5) Uiso 1.000000 R
C6 C 0.9754(2) 1.09812(17) 0.07247(10) 0.0359(4) Uani 1.000000 .
H6 H 1.0588(2) 1.15464(17) 0.07584(10) 0.0431(5) Uiso 1.000000 R
C10 C 0.7386(2) 0.90445(15) 0.26629(9) 0.0333(4) Uani 1.000000 .
H10a H 0.6492(2) 0.88516(15) 0.27722(9) 0.0400(5) Uiso 1.000000 R
H10b H 0.8112(2) 0.94016(15) 0.30725(9) 0.0400(5) Uiso 1.000000 R
C55 C 0.4535(2) 0.61338(16) 0.37096(9) 0.0336(4) Uani 1.000000 .
C32 C 0.6664(2) 0.81943(17) 0.51853(10) 0.0346(4) Uani 1.000000 .
C34 C 0.8593(2) 0.85428(17) 0.47855(10) 0.0377(4) Uani 1.000000 .
C35 C 0.9418(2) 0.88907(18) 0.54092(11) 0.0432(5) Uani 1.000000 .
C14 C 0.5662(2) 0.58667(16) 0.19121(9) 0.0355(4) Uani 1.000000 .
C5 C 0.8724(2) 1.06211(18) 0.01594(10) 0.0378(4) Uani 1.000000 .
H5 H 0.8857(2) 1.09413(18) -0.01893(10) 0.0453(5) Uiso 1.000000 R
C15 C 0.5820(2) 0.56019(18) 0.12032(10) 0.0421(5) Uani 1.000000 .
H15a H 0.6130(18) 0.6279(2) 0.1075(3) 0.0632(7) Uiso 1.000000 GR
H15b H 0.6486(14) 0.5250(13) 0.1175(2) 0.0632(7) Uiso 1.000000 GR
H15c H 0.4944(5) 0.5108(12) 0.09086(15) 0.0632(7) Uiso 1.000000 GR
C30 C 0.8822(2) 0.88990(18) 0.59324(10) 0.0433(5) Uani 1.000000 .
C31 C 0.7444(2) 0.85472(18) 0.58226(10) 0.0403(5) Uani 1.000000 .
C26 C 1.0724(2) 1.08903(18) 0.18545(10) 0.0410(5) Uani 1.000000 .
H26 H 1.0295(2) 1.07337(18) 0.22208(10) 0.0492(6) Uiso 1.000000 R
C25 C 0.4764(2) 0.88918(19) 0.04770(13) 0.0451(5) Uani 1.000000 .
H25a H 0.4993(9) 0.9534(9) 0.0850(5) 0.0676(8) Uiso 1.000000 GR
H25b H 0.4660(13) 0.9100(15) 0.0069(5) 0.0676(8) Uiso 1.000000 GR
H25c H 0.3912(5) 0.8331(6) 0.0477(10) 0.0676(8) Uiso 1.000000 GR
C54 C 0.3146(2) 0.57886(18) 0.34320(11) 0.0398(5) Uani 1.000000 .
C64 C 0.4704(2) 0.92368(17) 0.36192(10) 0.0363(4) Uani 1.000000 .
C17 C 0.8705(2) 0.65526(17) 0.26633(10) 0.0345(4) Uani 1.000000 .
C24 C 0.5585(2) 0.74376(18) -0.00458(12) 0.0424(5) Uani 1.000000 .
H24a H 0.5542(19) 0.7652(3) -0.04532(15) 0.0636(7) Uiso 1.000000 GR
H24b H 0.6300(10) 0.7139(9) 0.0014(5) 0.0636(7) Uiso 1.000000 GR
H24c H 0.4711(9) 0.6881(6) -0.0068(6) 0.0636(7) Uiso 1.000000 GR
C20 C 0.8582(3) 0.5986(2) 0.32145(11) 0.0440(5) Uani 1.000000 .
H20a H 0.8577(19) 0.6496(5) 0.3612(3) 0.0660(8) Uiso 1.000000 GR
H20b H 0.7736(10) 0.5343(9) 0.3078(4) 0.0660(8) Uiso 1.000000 GR
H20c H 0.9355(10) 0.5757(14) 0.3303(6) 0.0660(8) Uiso 1.000000 GR
C18 C 0.8858(3) 0.5790(2) 0.20667(11) 0.0455(5) Uani 1.000000 .
H18a H 0.8095(11) 0.5086(6) 0.1937(6) 0.0682(8) Uiso 1.000000 GR
H18b H 0.886(2) 0.6120(7) 0.1703(3) 0.0682(8) Uiso 1.000000 GR
H18c H 0.9711(10) 0.5674(13) 0.2178(3) 0.0682(8) Uiso 1.000000 GR
C57 C 0.3988(3) 0.44544(19) 0.40406(12) 0.0460(5) Uani 1.000000 .
C19 C 0.9948(2) 0.7623(2) 0.28995(11) 0.0426(5) Uani 1.000000 .
H19a H 1.0060(11) 0.7952(8) 0.2538(3) 0.0639(7) Uiso 1.000000 GR
H19b H 0.9818(8) 0.8128(6) 0.3261(6) 0.0639(7) Uiso 1.000000 GR
H19c H 1.0759(4) 0.7471(3) 0.3050(9) 0.0639(7) Uiso 1.000000 GR
C53 C 0.2209(2) 0.48245(19) 0.34459(13) 0.0476(5) Uani 1.000000 .
C16 C 0.4532(2) 0.6337(2) 0.19311(11) 0.0443(5) Uani 1.000000 .
H16a H 0.4469(13) 0.6566(15) 0.23848(15) 0.0665(8) Uiso 1.000000 GR
H16b H 0.4744(10) 0.6968(10) 0.1754(9) 0.0665(8) Uiso 1.000000 GR
H16c H 0.3664(4) 0.5775(5) 0.1667(8) 0.0665(8) Uiso 1.000000 GR
C65 C 0.3799(2) 0.8994(2) 0.40887(11) 0.0435(5) Uani 1.000000 .
H65a H 0.3122(12) 0.8249(6) 0.3909(4) 0.0652(7) Uiso 1.000000 GR
H65b H 0.4353(3) 0.9061(15) 0.4514(3) 0.0652(7) Uiso 1.000000 GR
H65c H 0.3337(15) 0.9514(10) 0.4145(7) 0.0652(7) Uiso 1.000000 GR
C56 C 0.4884(2) 0.54210(18) 0.40031(11) 0.0386(4) Uani 1.000000 .
C21 C 0.5274(3) 0.48213(18) 0.21369(12) 0.0505(6) Uani 1.000000 .
H21a H 0.5954(11) 0.4489(9) 0.2088(9) 0.0757(9) Uiso 1.000000 GR
H21b H 0.524(2) 0.5005(3) 0.2598(3) 0.0757(9) Uiso 1.000000 GR
H21c H 0.4383(10) 0.4304(7) 0.1868(7) 0.0757(9) Uiso 1.000000 GR
C66 C 0.5861(3) 1.0333(2) 0.39260(14) 0.0524(6) Uani 1.000000 .
H66a H 0.6412(12) 1.0311(6) 0.4327(6) 0.0786(9) Uiso 1.000000 GR
H66b H 0.6427(12) 1.0489(8) 0.3616(4) 0.0786(9) Uiso 1.000000 GR
H66c H 0.5492(3) 1.0907(3) 0.4032(9) 0.0786(9) Uiso 1.000000 GR
C67 C 0.3863(3) 0.9211(2) 0.29697(12) 0.0543(6) Uani 1.000000 .
H67a H 0.4462(4) 0.9423(17) 0.2682(4) 0.0814(9) Uiso 1.000000 GR
H67b H 0.3193(14) 0.8471(5) 0.2759(5) 0.0814(9) Uiso 1.000000 GR
H67c H 0.3394(17) 0.9723(13) 0.30523(16) 0.0814(9) Uiso 1.000000 GR
C52 C 0.2632(3) 0.41537(19) 0.37522(14) 0.0497(6) Uani 1.000000 .
C28 C 1.1611(3) 1.0216(2) 0.17672(14) 0.0571(7) Uani 1.000000 .
H28a H 1.1045(4) 0.9437(2) 0.1649(11) 0.0857(10) Uiso 1.000000 GR
H28b H 1.2067(18) 1.0364(14) 0.1418(8) 0.0857(10) Uiso 1.000000 GR
H28c H 1.2291(15) 1.0411(13) 0.2178(4) 0.0857(10) Uiso 1.000000 GR
C27 C 1.1569(3) 1.2109(2) 0.20564(15) 0.0648(8) Uani 1.000000 .
H27a H 1.2095(19) 1.2276(4) 0.1733(6) 0.0973(12) Uiso 1.000000 GR
H27b H 1.0968(3) 1.2522(2) 0.2079(12) 0.0973(12) Uiso 1.000000 GR
H27c H 1.2190(17) 1.2311(4) 0.2487(5) 0.0973(12) Uiso 1.000000 GR

loop_
_atom_site_aniso_label
_atom_site_aniso_U_11
_atom_site_aniso_U_22
_atom_site_aniso_U_33
_atom_site_aniso_U_12
_atom_site_aniso_U_13
_atom_site_aniso_U_23
Cu1 0.03672(16) 0.03210(16) 0.02571(15) 0.01685(12) 0.01355(11) 0.00916(11)
P13 0.0312(2) 0.0257(2) 0.0217(2) 0.01292(18) 0.00769(17) 0.00728(17)
Al29 0.0294(3) 0.0333(3) 0.0237(3) 0.0137(2) 0.0076(2) 0.0083(2)
F40 0.0425(6) 0.0587(8) 0.0340(6) 0.0263(6) 0.0143(5) 0.0158(6)
F49 0.0501(7) 0.0558(8) 0.0459(7) 0.0247(6) 0.0277(6) 0.0061(6)
F50 0.0395(7) 0.0674(9) 0.0494(7) 0.0284(6) 0.0135(6) 0.0208(7)
F47 0.0510(7) 0.0770(9) 0.0270(6) 0.0292(7) 0.0080(5) 0.0102(6)
F48 0.0404(7) 0.0724(9) 0.0388(7) 0.0283(6) 0.0099(5) 0.0146(6)
O22 0.0322(6) 0.0312(6) 0.0233(6) 0.0147(5) 0.0087(5) 0.0089(5)
F37 0.0724(9) 0.0691(9) 0.0267(6) 0.0316(8) 0.0164(6) 0.0138(6)
F38 0.0382(6) 0.0576(8) 0.0403(7) 0.0082(6) 0.0118(5) 0.0047(6)
F51 0.0556(8) 0.0826(10) 0.0269(6) 0.0261(7) 0.0109(6) 0.0008(6)
F62 0.0403(7) 0.0449(7) 0.0684(9) 0.0173(6) -0.0001(6) 0.0188(7)
F60 0.0429(7) 0.0489(7) 0.0657(9) 0.0169(6) 0.0046(6) 0.0266(7)
F39 0.0365(7) 0.0629(9) 0.0584(9) 0.0070(6) -0.0044(6) 0.0088(7)
O63 0.0419(7) 0.0413(8) 0.0335(7) 0.0238(6) 0.0106(6) 0.0098(6)
F76 0.0705(10) 0.0514(8) 0.0786(11) 0.0210(7) 0.0154(8) 0.0398(8)
N11 0.0327(8) 0.0263(7) 0.0225(7) 0.0140(6) 0.0098(6) 0.0063(6)
N8 0.0360(8) 0.0269(7) 0.0250(7) 0.0132(6) 0.0110(6) 0.0089(6)
F36 0.0658(9) 0.0641(9) 0.0336(7) 0.0126(7) -0.0108(6) 0.0083(6)
F59 0.0348(7) 0.0506(8) 0.1184(15) 0.0077(6) 0.0050(8) 0.0191(9)
F58 0.0594(9) 0.0435(8) 0.1110(14) 0.0076(7) 0.0308(9) 0.0328(9)
C3 0.0323(9) 0.0283(9) 0.0314(9) 0.0141(7) 0.0085(7) 0.0096(7)
C42 0.0374(10) 0.0290(9) 0.0293(9) 0.0124(8) 0.0142(8) 0.0101(7)
C2 0.0334(9) 0.0275(8) 0.0266(9) 0.0135(7) 0.0089(7) 0.0109(7)
C45 0.0382(10) 0.0329(9) 0.0370(10) 0.0136(8) 0.0200(8) 0.0072(8)
C12 0.0265(8) 0.0299(9) 0.0232(8) 0.0110(7) 0.0048(7) 0.0072(7)
C43 0.0333(9) 0.0358(10) 0.0326(10) 0.0133(8) 0.0107(8) 0.0108(8)
C41 0.0399(10) 0.0363(10) 0.0259(9) 0.0129(8) 0.0116(8) 0.0090(8)
C46 0.0326(10) 0.0357(10) 0.0372(10) 0.0141(8) 0.0124(8) 0.0127(8)
C23 0.0308(9) 0.0322(9) 0.0366(10) 0.0126(8) 0.0061(8) 0.0114(8)
C4 0.0340(10) 0.0401(10) 0.0294(9) 0.0163(8) 0.0050(8) 0.0126(8)
C7 0.0330(9) 0.0317(9) 0.0302(9) 0.0104(8) 0.0073(8) 0.0088(8)
C33 0.0390(10) 0.0323(9) 0.0272(9) 0.0149(8) 0.0067(8) 0.0077(7)
C44 0.0414(11) 0.0383(10) 0.0256(9) 0.0119(9) 0.0114(8) 0.0051(8)
C9 0.0513(12) 0.0307(9) 0.0328(10) 0.0206(9) 0.0197(9) 0.0112(8)
C6 0.0356(10) 0.0359(10) 0.0375(10) 0.0094(8) 0.0120(8) 0.0164(8)
C10 0.0488(11) 0.0274(9) 0.0281(9) 0.0182(8) 0.0149(8) 0.0061(7)
C55 0.0377(10) 0.0324(9) 0.0299(9) 0.0102(8) 0.0099(8) 0.0101(8)
C32 0.0421(11) 0.0366(10) 0.0290(10) 0.0197(9) 0.0088(8) 0.0090(8)
C34 0.0427(11) 0.0363(10) 0.0308(10) 0.0128(9) 0.0089(8) 0.0059(8)
C35 0.0394(11) 0.0368(11) 0.0441(12) 0.0096(9) 0.0008(9) 0.0064(9)
C14 0.0404(10) 0.0322(10) 0.0265(9) 0.0068(8) 0.0063(8) 0.0049(8)
C5 0.0431(11) 0.0443(11) 0.0343(10) 0.0184(9) 0.0145(9) 0.0208(9)
C15 0.0510(12) 0.0355(10) 0.0273(10) 0.0060(9) 0.0062(9) 0.0013(8)
C30 0.0521(13) 0.0408(11) 0.0284(10) 0.0137(10) -0.0026(9) 0.0069(8)
C31 0.0581(13) 0.0420(11) 0.0263(10) 0.0239(10) 0.0119(9) 0.0112(8)
C26 0.0384(11) 0.0452(12) 0.0309(10) 0.0068(9) 0.0036(8) 0.0105(9)
C25 0.0318(10) 0.0399(11) 0.0669(15) 0.0153(9) 0.0132(10) 0.0176(11)
C54 0.0395(11) 0.0361(10) 0.0460(12) 0.0159(9) 0.0115(9) 0.0122(9)
C64 0.0403(10) 0.0378(10) 0.0372(11) 0.0232(9) 0.0093(8) 0.0098(8)
C17 0.0426(11) 0.0424(11) 0.0311(10) 0.0270(9) 0.0143(8) 0.0145(8)
C24 0.0370(11) 0.0362(10) 0.0472(12) 0.0115(9) 0.0060(9) 0.0040(9)
C20 0.0599(14) 0.0568(13) 0.0388(11) 0.0404(12) 0.0206(10) 0.0252(10)
C18 0.0666(15) 0.0522(13) 0.0404(12) 0.0413(12) 0.0261(11) 0.0196(10)
C57 0.0539(13) 0.0402(11) 0.0525(13) 0.0191(10) 0.0197(11) 0.0230(10)
C19 0.0334(10) 0.0609(14) 0.0395(11) 0.0228(10) 0.0091(9) 0.0178(10)
C53 0.0343(11) 0.0394(11) 0.0645(15) 0.0108(9) 0.0111(10) 0.0105(11)
C16 0.0330(10) 0.0577(14) 0.0326(10) 0.0117(10) -0.0003(8) 0.0069(10)
C65 0.0455(12) 0.0495(12) 0.0433(12) 0.0275(10) 0.0140(10) 0.0113(10)
C56 0.0394(11) 0.0386(10) 0.0401(11) 0.0156(9) 0.0106(9) 0.0132(9)
C21 0.0655(15) 0.0336(11) 0.0413(12) 0.0031(10) 0.0143(11) 0.0114(9)
C66 0.0535(14) 0.0412(12) 0.0651(16) 0.0220(11) 0.0221(12) 0.0078(11)
C67 0.0619(15) 0.0738(17) 0.0446(13) 0.0441(14) 0.0115(11) 0.0232(12)
C52 0.0484(13) 0.0362(11) 0.0651(16) 0.0103(10) 0.0231(11) 0.0170(11)
C28 0.0508(14) 0.0565(15) 0.0523(14) 0.0187(12) -0.0141(11) 0.0127(12)
C27 0.0577(15) 0.0471(14) 0.0633(17) 0.0095(12) -0.0144(13) -0.0013(12)

loop_
_atom_type_symbol
_atom_type_scat_dispersion_real
_atom_type_scat_dispersion_imag
_atom_type_scat_Cromer_Mann_a1
_atom_type_scat_Cromer_Mann_a2
_atom_type_scat_Cromer_Mann_a3
_atom_type_scat_Cromer_Mann_a4
_atom_type_scat_Cromer_Mann_b1
_atom_type_scat_Cromer_Mann_b2
_atom_type_scat_Cromer_Mann_b3
_atom_type_scat_Cromer_Mann_b4
_atom_type_scat_Cromer_Mann_c
_atom_type_scat_source
_atom_type_scat_dispersion_source
C 0.01920 0.00962 2.31000 1.02000 1.58860 0.86500 20.84390 10.20750 0.56870 51.65120 0.215599998832 'International Tables Volume C Table 6.1.1.4 (pp. 500-502)' 'Henke, Gullikson and Davis, At. Data and Nucl. Data Tables, 1993, 54, 2'
F 0.07537 0.05506 3.53920 2.64120 1.51700 1.02430 10.28250 4.29440 0.26150 26.14760 0.277599990368 'International Tables Volume C Table 6.1.1.4 (pp. 500-502)' 'Henke, Gullikson and Davis, At. Data and Nucl. Data Tables, 1993, 54, 2'
H 0.00000 0.00000 0.49300 0.32291 0.14019 0.04081 10.51090 26.12570 3.14236 57.79970 0.0030380000826 'International Tables Volume C Table 6.1.1.4 (pp. 500-502)' 'Henke, Gullikson and Davis, At. Data and Nucl. Data Tables, 1993, 54, 2'
Al 0.21266 0.24195 6.42020 1.90020 1.59360 1.96460 3.03870 0.74260 31.54720 85.08860 1.11510002613 'International Tables Volume C Table 6.1.1.4 (pp. 500-502)' 'Henke, Gullikson and Davis, At. Data and Nucl. Data Tables, 1993, 54, 2'
O 0.05239 0.03377 3.04850 2.28680 1.54630 0.86700 13.27710 5.70110 0.32390 32.90890 0.250800013542 'International Tables Volume C Table 6.1.1.4 (pp. 500-502)' 'Henke, Gullikson and Davis, At. Data and Nucl. Data Tables, 1993, 54, 2'
N 0.03256 0.01839 12.21260 3.13220 2.01250 1.16630 0.00570 9.89330 28.99750 0.58260 -11.5290002823 'International Tables Volume C Table 6.1.1.4 (pp. 500-502)' 'Henke, Gullikson and Davis, At. Data and Nucl. Data Tables, 1993, 54, 2'
P 0.30360 0.43703 6.43450 4.17910 1.78000 1.49080 1.90670 27.15700 0.52600 68.16450 1.11489999294 'International Tables Volume C Table 6.1.1.4 (pp. 500-502)' 'Henke, Gullikson and Davis, At. Data and Nucl. Data Tables, 1993, 54, 2'
Cu -1.96878 0.60861 13.33800 7.16760 5.61580 1.67350 3.58280 0.24700 11.39660 64.81260 1.19099998474 'International Tables Volume C Table 6.1.1.4 (pp. 500-502)' 'Henke, Gullikson and Davis, At. Data and Nucl. Data Tables, 1993, 54, 2'

loop_
_geom_angle_atom_site_label_1
_geom_angle_atom_site_label_2
_geom_angle_atom_site_label_3
_geom_angle
_geom_angle_site_symmetry_1
_geom_angle_site_symmetry_3
_geom_angle_publ_flag
C12 Cu1 C42 171.92(8) . . ?
N11 P13 O22 103.94(7) . . ?
C14 P13 O22 109.31(8) . . ?
C14 P13 N11 107.53(8) . . ?
C17 P13 O22 107.18(8) . . ?
C17 P13 N11 110.43(9) . . ?
C17 P13 C14 117.61(10) . . ?
O63 Al29 O22 104.36(7) . . ?
C33 Al29 O22 107.99(7) . . ?
C33 Al29 O63 116.47(8) . . ?
C55 Al29 O22 104.78(7) . . ?
C55 Al29 O63 114.13(8) . . ?
C55 Al29 C33 108.24(8) . . ?
Al29 O22 P13 160.13(9) . . ?
C64 O63 Al29 147.55(13) . . ?
C12 N11 P13 129.18(13) . . ?
C10 N11 P13 119.51(12) . . ?
C10 N11 C12 111.28(15) . . ?
C12 N8 C2 124.45(15) . . ?
C9 N8 C2 119.51(14) . . ?
C9 N8 C12 113.92(15) . . ?
C23 C3 C2 122.90(17) . . ?
C4 C3 C2 117.10(17) . . ?
C4 C3 C23 119.99(17) . . ?
C43 C42 Cu1 126.28(15) . . ?
C41 C42 Cu1 120.11(14) . . ?
C41 C42 C43 113.57(17) . . ?
C3 C2 N8 118.24(16) . . ?
C7 C2 N8 118.37(16) . . ?
C7 C2 C3 123.28(17) . . ?
C46 C45 F49 119.36(18) . . ?
C44 C45 F49 121.19(19) . . ?
C44 C45 C46 119.45(18) . . ?
N11 C12 Cu1 133.31(13) . . ?
N8 C12 Cu1 118.76(13) . . ?
N8 C12 N11 107.79(15) . . ?
C42 C43 F48 119.82(17) . . ?
C44 C43 F48 115.71(18) . . ?
C44 C43 C42 124.46(19) . . ?
C42 C41 F47 119.56(17) . . ?
C46 C41 F47 115.78(18) . . ?
C46 C41 C42 124.66(18) . . ?
C45 C46 F50 119.10(18) . . ?
C41 C46 F50 122.15(18) . . ?
C41 C46 C45 118.75(18) . . ?
H23 C23 C3 107.53(10) . . ?
C25 C23 C3 111.32(16) . . ?
C25 C23 H23 107.53(13) . . ?
C24 C23 C3 111.67(17) . . ?
C24 C23 H23 107.53(12) . . ?
C24 C23 C25 111.03(18) . . ?
H4 C4 C3 119.36(11) . . ?
C5 C4 C3 121.29(18) . . ?
C5 C4 H4 119.36(12) . . ?
C6 C7 C2 116.98(17) . . ?
C26 C7 C2 121.60(18) . . ?
C26 C7 C6 121.38(18) . . ?
C32 C33 Al29 118.80(15) . . ?
C34 C33 Al29 127.38(15) . . ?
C34 C33 C32 113.76(18) . . ?
C45 C44 F51 119.54(18) . . ?
C43 C44 F51 121.37(19) . . ?
C43 C44 C45 119.09(18) . . ?
H9a C9 N8 111.32(10) . . ?
H9b C9 N8 111.32(10) . . ?
H9b C9 H9a 109.2 . . ?
C10 C9 N8 102.24(15) . . ?
C10 C9 H9a 111.32(11) . . ?
C10 C9 H9b 111.32(12) . . ?
H6 C6 C7 119.47(12) . . ?
C5 C6 C7 121.05(19) . . ?
C5 C6 H6 119.47(12) . . ?
C9 C10 N11 102.06(14) . . ?
H10a C10 N11 111.36(10) . . ?
H10a C10 C9 111.36(11) . . ?
H10b C10 N11 111.36(10) . . ?
H10b C10 C9 111.36(11) . . ?
H10b C10 H10a 109.2 . . ?
C54 C55 Al29 124.87(15) . . ?
C56 C55 Al29 121.15(15) . . ?
C56 C55 C54 113.86(19) . . ?
C33 C32 F40 119.36(17) . . ?
C31 C32 F40 116.71(18) . . ?
C31 C32 C33 123.9(2) . . ?
C33 C34 F38 119.57(18) . . ?
C35 C34 F38 115.6(2) . . ?
C35 C34 C33 124.8(2) . . ?
C34 C35 F39 122.1(2) . . ?
C30 C35 F39 119.4(2) . . ?
C30 C35 C34 118.5(2) . . ?
C15 C14 P13 114.00(14) . . ?
C16 C14 P13 106.08(14) . . ?
C16 C14 C15 108.39(18) . . ?
C21 C14 P13 108.68(15) . . ?
C21 C14 C15 110.00(18) . . ?
C21 C14 C16 109.57(19) . . ?
C6 C5 C4 120.30(18) . . ?
H5 C5 C4 119.85(12) . . ?
H5 C5 C6 119.85(12) . . ?
H15a C15 C14 109.5 . . ?
H15b C15 C14 109.5 . . ?
H15b C15 H15a 109.5 . . ?
H15c C15 C14 109.5 . . ?
H15c C15 H15a 109.5 . . ?
H15c C15 H15b 109.5 . . ?
C35 C30 F36 120.4(2) . . ?
C31 C30 F36 119.9(2) . . ?
C31 C30 C35 119.74(19) . . ?
C32 C31 F37 121.1(2) . . ?
C30 C31 F37 119.63(19) . . ?
C30 C31 C32 119.3(2) . . ?
H26 C26 C7 107.25(11) . . ?
C28 C26 C7 110.20(18) . . ?
C28 C26 H26 107.25(14) . . ?
C27 C26 C7 113.40(19) . . ?
C27 C26 H26 107.25(16) . . ?
C27 C26 C28 111.2(2) . . ?
H25a C25 C23 109.5 . . ?
H25b C25 C23 109.5 . . ?
H25b C25 H25a 109.5 . . ?
H25c C25 C23 109.5 . . ?
H25c C25 H25a 109.5 . . ?
H25c C25 H25b 109.5 . . ?
C55 C54 F62 120.38(19) . . ?
C53 C54 F62 116.1(2) . . ?
C53 C54 C55 123.6(2) . . ?
C65 C64 O63 110.16(17) . . ?
C66 C64 O63 108.78(17) . . ?
C66 C64 C65 110.14(19) . . ?
C67 C64 O63 106.50(17) . . ?
C67 C64 C65 109.88(19) . . ?
C67 C64 C66 111.3(2) . . ?
C20 C17 P13 106.71(14) . . ?
C18 C17 P13 113.91(15) . . ?
C18 C17 C20 109.03(17) . . ?
C19 C17 P13 107.65(14) . . ?
C19 C17 C20 109.78(18) . . ?
C19 C17 C18 109.68(18) . . ?
H24a C24 C23 109.5 . . ?
H24b C24 C23 109.5 . . ?
H24b C24 H24a 109.5 . . ?
H24c C24 C23 109.5 . . ?
H24c C24 H24a 109.5 . . ?
H24c C24 H24b 109.5 . . ?
H20a C20 C17 109.5 . . ?
H20b C20 C17 109.5 . . ?
H20b C20 H20a 109.5 . . ?
H20c C20 C17 109.5 . . ?
H20c C20 H20a 109.5 . . ?
H20c C20 H20b 109.5 . . ?
H18a C18 C17 109.5 . . ?
H18b C18 C17 109.5 . . ?
H18b C18 H18a 109.5 . . ?
H18c C18 C17 109.5 . . ?
H18c C18 H18a 109.5 . . ?
H18c C18 H18b 109.5 . . ?
C56 C57 F76 121.1(2) . . ?
C52 C57 F76 120.5(2) . . ?
C52 C57 C56 118.4(2) . . ?
H19a C19 C17 109.5 . . ?
H19b C19 C17 109.5 . . ?
H19b C19 H19a 109.5 . . ?
H19c C19 C17 109.5 . . ?
H19c C19 H19a 109.5 . . ?
H19c C19 H19b 109.5 . . ?
C54 C53 F59 120.7(2) . . ?
C52 C53 F59 120.0(2) . . ?
C52 C53 C54 119.3(2) . . ?
H16a C16 C14 109.5 . . ?
H16b C16 C14 109.5 . . ?
H16b C16 H16a 109.5 . . ?
H16c C16 C14 109.5 . . ?
H16c C16 H16a 109.5 . . ?
H16c C16 H16b 109.5 . . ?
H65a C65 C64 109.5 . . ?
H65b C65 C64 109.5 . . ?
H65b C65 H65a 109.5 . . ?
H65c C65 C64 109.5 . . ?
H65c C65 H65a 109.5 . . ?
H65c C65 H65b 109.5 . . ?
C55 C56 F60 118.99(19) . . ?
C57 C56 F60 115.96(19) . . ?
C57 C56 C55 125.1(2) . . ?
H21a C21 C14 109.5 . . ?
H21b C21 C14 109.5 . . ?
H21b C21 H21a 109.5 . . ?
H21c C21 C14 109.5 . . ?
H21c C21 H21a 109.5 . . ?
H21c C21 H21b 109.5 . . ?
H66a C66 C64 109.5 . . ?
H66b C66 C64 109.5 . . ?
H66b C66 H66a 109.5 . . ?
H66c C66 C64 109.5 . . ?
H66c C66 H66a 109.5 . . ?
H66c C66 H66b 109.5 . . ?
H67a C67 C64 109.5 . . ?
H67b C67 C64 109.5 . . ?
H67b C67 H67a 109.5 . . ?
H67c C67 C64 109.5 . . ?
H67c C67 H67a 109.5 . . ?
H67c C67 H67b 109.5 . . ?
C57 C52 F58 120.5(2) . . ?
C53 C52 F58 119.7(2) . . ?
C53 C52 C57 119.8(2) . . ?
H28a C28 C26 109.5 . . ?
H28b C28 C26 109.5 . . ?
H28b C28 H28a 109.5 . . ?
H28c C28 C26 109.5 . . ?
H28c C28 H28a 109.5 . . ?
H28c C28 H28b 109.5 . . ?
H27a C27 C26 109.5 . . ?
H27b C27 C26 109.5 . . ?
H27b C27 H27a 109.5 . . ?
H27c C27 C26 109.5 . . ?
H27c C27 H27a 109.5 . . ?
H27c C27 H27b 109.5 . . ?

loop_
_geom_bond_atom_site_label_1
_geom_bond_atom_site_label_2
_geom_bond_distance
_geom_bond_site_symmetry_2
_geom_bond_publ_flag
Cu1 C42 1.9207(19) . ?
Cu1 C12 1.9084(18) . ?
P13 O22 1.5158(13) . ?
P13 N11 1.6898(15) . ?
P13 C14 1.834(2) . ?
P13 C17 1.8465(19) . ?
Al29 O22 1.8030(13) . ?
Al29 O63 1.6924(14) . ?
Al29 C33 2.013(2) . ?
Al29 C55 1.991(2) . ?
F40 C32 1.352(2) . ?
F49 C45 1.343(2) . ?
F50 C46 1.344(2) . ?
F47 C41 1.364(2) . ?
F48 C43 1.364(2) . ?
F37 C31 1.347(3) . ?
F38 C34 1.359(2) . ?
F51 C44 1.351(2) . ?
F62 C54 1.353(3) . ?
F60 C56 1.361(3) . ?
F39 C35 1.340(3) . ?
O63 C64 1.416(2) . ?
F76 C57 1.343(3) . ?
N11 C12 1.373(2) . ?
N11 C10 1.507(2) . ?
N8 C2 1.447(2) . ?
N8 C12 1.325(2) . ?
N8 C9 1.482(2) . ?
F36 C30 1.343(2) . ?
F59 C53 1.346(3) . ?
F58 C52 1.347(3) . ?
C3 C2 1.397(3) . ?
C3 C23 1.525(3) . ?
C3 C4 1.390(3) . ?
C42 C43 1.381(3) . ?
C42 C41 1.380(3) . ?
C2 C7 1.405(3) . ?
C45 C46 1.381(3) . ?
C45 C44 1.369(3) . ?
C43 C44 1.382(3) . ?
C41 C46 1.380(3) . ?
C23 H23 1.0000 . ?
C23 C25 1.530(3) . ?
C23 C24 1.533(3) . ?
C4 H4 0.9500 . ?
C4 C5 1.382(3) . ?
C7 C6 1.392(3) . ?
C7 C26 1.518(3) . ?
C33 C32 1.384(3) . ?
C33 C34 1.377(3) . ?
C9 H9a 0.9900 . ?
C9 H9b 0.9900 . ?
C9 C10 1.515(3) . ?
C6 H6 0.9500 . ?
C6 C5 1.387(3) . ?
C10 H10a 0.9900 . ?
C10 H10b 0.9900 . ?
C55 C54 1.398(3) . ?
C55 C56 1.372(3) . ?
C32 C31 1.385(3) . ?
C34 C35 1.380(3) . ?
C35 C30 1.380(3) . ?
C14 C15 1.541(3) . ?
C14 C16 1.542(3) . ?
C14 C21 1.539(3) . ?
C5 H5 0.9500 . ?
C15 H15a 0.9800 . ?
C15 H15b 0.9800 . ?
C15 H15c 0.9800 . ?
C30 C31 1.364(3) . ?
C26 H26 1.0000 . ?
C26 C28 1.521(4) . ?
C26 C27 1.523(3) . ?
C25 H25a 0.9800 . ?
C25 H25b 0.9800 . ?
C25 H25c 0.9800 . ?
C54 C53 1.372(3) . ?
C64 C65 1.522(3) . ?
C64 C66 1.518(3) . ?
C64 C67 1.530(3) . ?
C17 C20 1.543(3) . ?
C17 C18 1.532(3) . ?
C17 C19 1.533(3) . ?
C24 H24a 0.9800 . ?
C24 H24b 0.9800 . ?
C24 H24c 0.9800 . ?
C20 H20a 0.9800 . ?
C20 H20b 0.9800 . ?
C20 H20c 0.9800 . ?
C18 H18a 0.9800 . ?
C18 H18b 0.9800 . ?
C18 H18c 0.9800 . ?
C57 C56 1.374(3) . ?
C57 C52 1.378(4) . ?
C19 H19a 0.9800 . ?
C19 H19b 0.9800 . ?
C19 H19c 0.9800 . ?
C53 C52 1.373(4) . ?
C16 H16a 0.9800 . ?
C16 H16b 0.9800 . ?
C16 H16c 0.9800 . ?
C65 H65a 0.9800 . ?
C65 H65b 0.9800 . ?
C65 H65c 0.9800 . ?
C21 H21a 0.9800 . ?
C21 H21b 0.9800 . ?
C21 H21c 0.9800 . ?
C66 H66a 0.9800 . ?
C66 H66b 0.9800 . ?
C66 H66c 0.9800 . ?
C67 H67a 0.9800 . ?
C67 H67b 0.9800 . ?
C67 H67c 0.9800 . ?
C28 H28a 0.9800 . ?
C28 H28b 0.9800 . ?
C28 H28c 0.9800 . ?
C27 H27a 0.9800 . ?
C27 H27b 0.9800 . ?
C27 H27c 0.9800 . ?

loop_
_smtbx_masks_void_nr
_smtbx_masks_void_average_x
_smtbx_masks_void_average_y
_smtbx_masks_void_average_z
_smtbx_masks_void_volume
_smtbx_masks_void_count_electrons
_smtbx_masks_void_content
1 0.000 0.500 0.500 598.3 152.1 ?
